data_4122283
loop_
_publ_author_name
'Metz, Alison E.'
'Podlesny, Erin E.'
'Carroll, Patrick J.'
'Klinghoffer, Ariel N.'
'Kozlowski, Marisa C.'

_publ_section_title
;
 Axial Chiral Bisbenzophenazines: Solid-State Self-Assembly via Halide
 Hydrogen Bonds Triggered by Linear Alkanes.
;
_journal_issue 30
_journal_name_full 'Journal of the American Chemical Society'
_journal_page_first 10601
_journal_page_last 10604
_journal_paper_doi 10.1021/ja506137j
_journal_volume 136
_journal_year 2014
_chemical_formula_sum 'C141 H84 Cl16 N16 O8'
_chemical_formula_weight 2697.44
_space_group_IT_number 18
_symmetry_cell_setting orthorhombic
_symmetry_Int_Tables_number 18
_symmetry_space_group_name_Hall 'P 2 2ab'
_symmetry_space_group_name_H-M 'P 21 21 2'
_atom_sites_solution_hydrogens geom
_atom_sites_solution_primary direct
_audit_creation_method SHELXL-97
_cell_angle_alpha 90.00
_cell_angle_beta 90.00
_cell_angle_gamma 90.00
_cell_formula_units_Z 2
_cell_length_a 11.5344(7)
_cell_length_b 26.0993(15)
_cell_length_c 23.8255(15)
_cell_measurement_temperature 100(1)
_cell_volume 7172.4(8)
_computing_data_collection 'Bruker APEX2'
_computing_data_reduction 'Bruker SAINT'
_computing_structure_refinement 'SHELXL-97 (Sheldrick, 2008)'
_computing_structure_solution 'SHELXS-97 (Sheldrick, 2008)'
_diffrn_ambient_temperature 100(1)
_diffrn_measured_fraction_theta_full 0.997
_diffrn_measured_fraction_theta_max 0.997
_diffrn_measurement_device 'CCD Area Detector'
_diffrn_measurement_device_type 'Bruker APEXII'
_diffrn_measurement_method 'phi and omega scans'
_diffrn_radiation_monochromator graphite
_diffrn_radiation_source 'sealed tube'
_diffrn_radiation_type MoK\a
_diffrn_radiation_wavelength 0.71073
_diffrn_reflns_av_R_equivalents 0.0456
_diffrn_reflns_av_sigmaI/netI 0.0204
_diffrn_reflns_limit_h_max 13
_diffrn_reflns_limit_h_min -13
_diffrn_reflns_limit_k_max 31
_diffrn_reflns_limit_k_min -31
_diffrn_reflns_limit_l_max 28
_diffrn_reflns_limit_l_min -28
_diffrn_reflns_number 207303
_diffrn_reflns_theta_full 25.38
_diffrn_reflns_theta_max 25.38
_diffrn_reflns_theta_min 1.78
_exptl_absorpt_coefficient_mu 0.365
_exptl_absorpt_correction_T_max 0.7452
_exptl_absorpt_correction_T_min 0.6626
_exptl_absorpt_correction_type multi-scan
_exptl_absorpt_process_details '(SADABS; Sheldrick, 2007)'
_exptl_crystal_density_diffrn 1.249
_exptl_crystal_density_method 'not measured'
_exptl_crystal_F_000 2756
_exptl_crystal_size_max 0.38
_exptl_crystal_size_mid 0.18
_exptl_crystal_size_min 0.04
_refine_diff_density_max 0.936
_refine_diff_density_min -0.628
_refine_diff_density_rms 0.135
_refine_ls_abs_structure_details 'Flack H D (1983), Acta Cryst. A39, 876-881'
_refine_ls_abs_structure_Flack 0.15(12)
_refine_ls_extinction_method none
_refine_ls_goodness_of_fit_ref 1.083
_refine_ls_hydrogen_treatment constr
_refine_ls_matrix_type full
_refine_ls_number_parameters 1147
_refine_ls_number_reflns 13149
_refine_ls_number_restraints 2739
_refine_ls_restrained_S_all 1.010
_refine_ls_R_factor_all 0.1162
_refine_ls_R_factor_gt 0.1147
_refine_ls_shift/su_max 0.002
_refine_ls_shift/su_mean 0.000
_refine_ls_structure_factor_coef Fsqd
_refine_ls_weighting_details 'calc w=1/[\s^2^(Fo^2^)+(0.0898P)^2^+70.3360P] where P=(Fo^2^+2Fc^2^)/3'
_refine_ls_weighting_scheme calc
_refine_ls_wR_factor_gt 0.2904
_refine_ls_wR_factor_ref 0.2913
_reflns_number_gt 12778
_reflns_number_total 13149
_reflns_threshold_expression >2sigma(I)
_cod_data_source_file ja506137j_si_004.cif
_cod_data_source_block shelxl
_cod_depositor_comments
;
The following automatic conversions were performed:
'_atom_site_symetry_multiplicity' tag replaced with
'_atom_site_symmetry_multiplicity'.

Automatic conversion script
Id: cif_correct_tags 1440 2010-10-19 06:21:57Z saulius 

 Adding full bibliography for 4122282--4122284.cif.
;
_cod_original_sg_symbol_H-M 'P 21 21 2 '
_cod_database_code 4122283

loop_
_symmetry_equiv_pos_as_xyz
'x, y, z'
'x+1/2, -y+1/2, -z'
'-x+1/2, y+1/2, -z'
'-x, -y, z'

loop_
_atom_site_label
_atom_site_type_symbol
_atom_site_fract_x
_atom_site_fract_y
_atom_site_fract_z
_atom_site_U_iso_or_equiv
_atom_site_adp_type
_atom_site_occupancy
_atom_site_symmetry_multiplicity
_atom_site_calc_flag
_atom_site_refinement_flags
_atom_site_disorder_assembly
_atom_site_disorder_group
Cl1 Cl 0.95838(14) 0.38918(7) 0.40083(9) 0.0304(4) Uani 1 1 d DU . .
Cl2 Cl 0.73292(14) 0.45160(6) 0.37212(8) 0.0256(4) Uani 1 1 d DU . .
O1 O 0.0774(3) 0.24415(16) 0.45430(19) 0.0151(9) Uani 1 1 d DU . .
H1 H 0.0233 0.2245 0.4601 0.023 Uiso 1 1 calc R . .
N1 N 0.7090(4) 0.23103(17) 0.42246(19) 0.0069(9) Uani 1 1 d DU . .
N2 N 0.5037(4) 0.28880(17) 0.4069(2) 0.0089(9) Uani 1 1 d DU . .
C1 C 0.1795(5) 0.2168(2) 0.4519(3) 0.0113(11) Uani 1 1 d DU . .
C2 C 0.1791(5) 0.1645(2) 0.4596(3) 0.0138(12) Uani 1 1 d DU . .
H2 H 0.1101 0.1474 0.4670 0.018 Uiso 1 1 calc R . .
C3 C 0.2833(5) 0.1375(2) 0.4563(3) 0.0126(12) Uani 1 1 d DU . .
H3 H 0.2836 0.1022 0.4618 0.017 Uiso 1 1 calc R . .
C4 C 0.3870(5) 0.1628(2) 0.4446(3) 0.0136(12) Uani 1 1 d DU . .
C5 C 0.4922(5) 0.1331(2) 0.4436(3) 0.0185(13) Uani 1 1 d DU . .
H5 H 0.4878 0.0979 0.4490 0.025 Uiso 1 1 calc R . .
C6 C 0.5967(6) 0.1547(2) 0.4352(3) 0.0194(13) Uani 1 1 d DU . .
H6 H 0.6638 0.1349 0.4354 0.026 Uiso 1 1 calc R . .
C7 C 0.6023(5) 0.2091(2) 0.4261(2) 0.0092(11) Uani 1 1 d DU . .
C8 C 0.7136(5) 0.2821(2) 0.4113(2) 0.0108(11) Uani 1 1 d DU . .
C9 C 0.8229(5) 0.3071(2) 0.4101(3) 0.0166(12) Uani 1 1 d DU . .
H9 H 0.8906 0.2886 0.4164 0.022 Uiso 1 1 calc R . .
C10 C 0.8279(5) 0.3584(2) 0.3997(2) 0.0113(11) Uani 1 1 d DU . .
C11 C 0.7275(5) 0.3869(2) 0.3874(2) 0.0133(11) Uani 1 1 d DU . .
C12 C 0.6183(5) 0.3642(2) 0.3892(2) 0.0127(11) Uani 1 1 d DU . .
H12 H 0.5517 0.3833 0.3823 0.017 Uiso 1 1 calc R . .
C13 C 0.6117(5) 0.3109(2) 0.4019(2) 0.0078(10) Uani 1 1 d DU . .
C14 C 0.5000(5) 0.2397(2) 0.4213(2) 0.0063(10) Uani 1 1 d DU . .
C15 C 0.3868(5) 0.2153(2) 0.4344(2) 0.0097(11) Uani 1 1 d DU . .
C16 C 0.2832(5) 0.2437(2) 0.4373(2) 0.0075(10) Uani 1 1 d DU . .
Cl3 Cl 0.0304(2) 0.12100(10) 0.14135(10) 0.0538(6) Uani 1 1 d U . .
Cl4 Cl 0.1083(3) 0.06668(9) 0.25282(11) 0.0581(7) Uani 1 1 d U . .
O2 O 0.3724(3) 0.31297(16) 0.51674(18) 0.0123(8) Uani 1 1 d U . .
H2a H 0.3941 0.3364 0.5371 0.018 Uiso 1 1 calc R . .
N3 N 0.1184(6) 0.2913(2) 0.2356(3) 0.0294(13) Uani 1 1 d U . .
N4 N 0.1905(5) 0.2416(2) 0.3346(2) 0.0232(12) Uani 1 1 d U . .
C17 C 0.2771(5) 0.3003(2) 0.4290(3) 0.0113(11) Uani 1 1 d U . .
C18 C 0.3205(5) 0.3329(2) 0.4697(3) 0.0113(11) Uani 1 1 d U . .
C19 C 0.3226(5) 0.3860(2) 0.4632(3) 0.0151(12) Uani 1 1 d U . .
H19 H 0.3515 0.4065 0.4919 0.020 Uiso 1 1 calc R . .
C20 C 0.2831(6) 0.4076(2) 0.4158(3) 0.0181(13) Uani 1 1 d U . .
H20 H 0.2854 0.4430 0.4120 0.024 Uiso 1 1 calc R . .
C21 C 0.2369(5) 0.3766(2) 0.3703(3) 0.0159(12) Uani 1 1 d U . .
C22 C 0.1940(6) 0.3999(3) 0.3193(3) 0.0200(13) Uani 1 1 d U . .
H22 H 0.1928 0.4355 0.3172 0.027 Uiso 1 1 calc R . .
C23 C 0.1556(7) 0.3730(3) 0.2748(3) 0.0272(15) Uani 1 1 d U . .
H23 H 0.1314 0.3893 0.2421 0.036 Uiso 1 1 calc R . .
C24 C 0.1534(6) 0.3170(3) 0.2797(3) 0.0245(14) Uani 1 1 d U . .
C25 C 0.1165(7) 0.2401(3) 0.2404(3) 0.0306(15) Uani 1 1 d U . .
C26 C 0.0716(8) 0.2097(3) 0.1944(4) 0.0361(17) Uani 1 1 d U . .
H26 H 0.0405 0.2251 0.1626 0.048 Uiso 1 1 calc R . .
C27 C 0.0768(8) 0.1576(4) 0.1997(4) 0.0420(19) Uani 1 1 d U . .
C28 C 0.1132(9) 0.1335(3) 0.2494(4) 0.0420(18) Uani 1 1 d U . .
C29 C 0.1504(7) 0.1606(3) 0.2936(4) 0.0342(17) Uani 1 1 d U . .
H29 H 0.1746 0.1443 0.3263 0.046 Uiso 1 1 calc R . .
C30 C 0.1518(7) 0.2149(3) 0.2892(3) 0.0270(15) Uani 1 1 d U . .
C31 C 0.1937(6) 0.2919(3) 0.3302(3) 0.0176(12) Uani 1 1 d U . .
C32 C 0.2338(5) 0.3227(2) 0.3784(3) 0.0117(11) Uani 1 1 d U . .
Cl5 Cl -0.0097(5) 0.3835(2) 0.0955(3) 0.0621(17) Uani 0.565(9) 1 d PDU A 1
Cl6 Cl 0.2105(6) 0.4473(3) 0.1266(5) 0.0506(18) Uani 0.565(9) 1 d PDU A 1
O3 O 0.8797(11) 0.2425(4) 0.0489(6) 0.050(4) Uani 0.565(9) 1 d PDU A 1
H3a H 0.9314 0.2224 0.0404 0.075 Uiso 0.565(9) 1 calc PR A 1
N5 N 0.2453(11) 0.2280(4) 0.0752(7) 0.035(3) Uani 0.565(9) 1 d PDU A 1
N6 N 0.4472(10) 0.2882(4) 0.0904(6) 0.025(2) Uani 0.565(9) 1 d PDU A 1
C33 C 0.7758(11) 0.2165(5) 0.0527(6) 0.033(3) Uani 0.565(9) 1 d PDU A 1
C34 C 0.7802(12) 0.1646(5) 0.0419(9) 0.033(3) Uani 0.565(9) 1 d PDU A 1
H34 H 0.8503 0.1486 0.0338 0.044 Uiso 0.565(9) 1 calc PR A 1
C35 C 0.6770(11) 0.1367(5) 0.0433(8) 0.041(3) Uani 0.565(9) 1 d PDU A 1
H35 H 0.6777 0.1018 0.0356 0.055 Uiso 0.565(9) 1 calc PR A 1
C36 C 0.5727(11) 0.1613(5) 0.0564(7) 0.034(3) Uani 0.565(9) 1 d PDU A 1
C37 C 0.4662(12) 0.1334(5) 0.0577(9) 0.048(4) Uani 0.565(9) 1 d PDU A 1
H37 H 0.4711 0.0980 0.0540 0.064 Uiso 0.565(9) 1 calc PR A 1
C38 C 0.3602(11) 0.1534(5) 0.0637(8) 0.042(4) Uani 0.565(9) 1 d PDU A 1
H38 H 0.2941 0.1331 0.0609 0.056 Uiso 0.565(9) 1 calc PR A 1
C39 C 0.3525(12) 0.2069(4) 0.0745(7) 0.039(3) Uani 0.565(9) 1 d PDU A 1
C40 C 0.2389(11) 0.2788(4) 0.0870(8) 0.030(3) Uani 0.565(9) 1 d PDU A 1
C41 C 0.1306(11) 0.3030(5) 0.0861(8) 0.030(3) Uani 0.565(9) 1 d PDU A 1
H41 H 0.0638 0.2843 0.0783 0.040 Uiso 0.565(9) 1 calc PR A 1
C42 C 0.1241(11) 0.3547(5) 0.0968(9) 0.036(3) Uani 0.565(9) 1 d PDU A 1
C43 C 0.2242(12) 0.3833(5) 0.1092(9) 0.035(3) Uani 0.565(9) 1 d PDU A 1
C44 C 0.3312(12) 0.3629(5) 0.1077(9) 0.030(3) Uani 0.565(9) 1 d PDU A 1
H44 H 0.3968 0.3823 0.1156 0.039 Uiso 0.565(9) 1 calc PR A 1
C45 C 0.3389(11) 0.3097(5) 0.0931(8) 0.028(3) Uani 0.565(9) 1 d PDU A 1
C46 C 0.4542(11) 0.2385(4) 0.0758(8) 0.037(3) Uani 0.565(9) 1 d PDU A 1
C47 C 0.5696(11) 0.2147(4) 0.0677(6) 0.032(3) Uani 0.565(9) 1 d PDU A 1
C48 C 0.6714(11) 0.2429(5) 0.0645(8) 0.035(3) Uani 0.565(9) 1 d PDU A 1
Cl7 Cl 0.8900(9) 0.1109(3) 0.3607(4) 0.062(2) Uani 0.565(9) 1 d PDU A 1
Cl8 Cl 0.7852(10) 0.0602(4) 0.2541(4) 0.056(2) Uani 0.565(9) 1 d PDU A 1
O4 O 0.5840(14) 0.3143(5) -0.0137(5) 0.058(4) Uani 0.565(9) 1 d PDU A 1
H4 H 0.5562 0.3377 -0.0323 0.087 Uiso 0.565(9) 1 calc PR A 1
N7 N 0.8361(16) 0.2846(5) 0.2693(7) 0.037(3) Uani 0.565(9) 1 d PDU A 1
N8 N 0.755(3) 0.2362(5) 0.1683(7) 0.029(4) Uani 0.565(9) 1 d PDU A 1
C49 C 0.6402(15) 0.3343(5) 0.0327(5) 0.038(3) Uani 0.565(9) 1 d PDU A 1
C50 C 0.6395(13) 0.3867(5) 0.0406(6) 0.040(3) Uani 0.565(9) 1 d PDU A 1
H50 H 0.6098 0.4085 0.0133 0.053 Uiso 0.565(9) 1 calc PR A 1
C51 C 0.6851(15) 0.4063(5) 0.0913(6) 0.045(3) Uani 0.565(9) 1 d PDU A 1
H51 H 0.6889 0.4416 0.0964 0.060 Uiso 0.565(9) 1 calc PR A 1
C52 C 0.7245(14) 0.3740(5) 0.1336(6) 0.038(3) Uani 0.565(9) 1 d PDU A 1
C53 C 0.7715(16) 0.3945(6) 0.1848(7) 0.044(4) Uani 0.565(9) 1 d PDU A 1
H53 H 0.7741 0.4299 0.1889 0.059 Uiso 0.565(9) 1 calc PR A 1
C54 C 0.8116(19) 0.3657(5) 0.2269(6) 0.040(4) Uani 0.565(9) 1 d PDU A 1
H54 H 0.8499 0.3806 0.2571 0.054 Uiso 0.565(9) 1 calc PR A 1
C55 C 0.7943(19) 0.3114(5) 0.2245(7) 0.042(4) Uani 0.565(9) 1 d PDU A 1
C56 C 0.826(3) 0.2332(5) 0.2646(9) 0.038(4) Uani 0.565(9) 1 d PDU A 1
C57 C 0.858(3) 0.2027(5) 0.3107(8) 0.037(4) Uani 0.565(9) 1 d PDU A 1
H57 H 0.8857 0.2176 0.3436 0.049 Uiso 0.565(9) 1 calc PR A 1
C58 C 0.8491(13) 0.1507(5) 0.3059(5) 0.032(3) Uani 0.565(9) 1 d PDU A 1
C59 C 0.805(3) 0.1267(5) 0.2569(8) 0.043(4) Uani 0.565(9) 1 d PDU A 1
C60 C 0.769(2) 0.1553(5) 0.2119(7) 0.041(3) Uani 0.565(9) 1 d PDU A 1
H60 H 0.7373 0.1400 0.1802 0.054 Uiso 0.565(9) 1 calc PR A 1
C61 C 0.783(3) 0.2095(5) 0.2156(7) 0.031(4) Uani 0.565(9) 1 d PDU A 1
C62 C 0.766(2) 0.2873(5) 0.1717(7) 0.036(3) Uani 0.565(9) 1 d PDU A 1
C63 C 0.7169(14) 0.3199(5) 0.1270(5) 0.037(3) Uani 0.565(9) 1 d PDU A 1
C64 C 0.6771(15) 0.3000(5) 0.0759(6) 0.036(3) Uani 0.565(9) 1 d PDU A 1
Cl5' Cl 0.0405(8) 0.3777(3) 0.1118(4) 0.063(2) Uani 0.435(9) 1 d PDU A 2
Cl6' Cl 0.2601(11) 0.4463(4) 0.1330(6) 0.066(3) Uani 0.435(9) 1 d PDU A 2
O3' O 0.9316(13) 0.2615(6) 0.0619(7) 0.042(4) Uani 0.435(9) 1 d PDU A 2
H3' H 0.9882 0.2427 0.0584 0.063 Uiso 0.435(9) 1 calc PR A 2
N5' N 0.3017(15) 0.2292(6) 0.0710(11) 0.049(4) Uani 0.435(9) 1 d PDU A 2
N6' N 0.5005(14) 0.2938(5) 0.0861(8) 0.041(4) Uani 0.435(9) 1 d PDU A 2
C33' C 0.8317(15) 0.2331(7) 0.0546(10) 0.032(4) Uani 0.435(9) 1 d PDU A 2
C34' C 0.8427(16) 0.1816(6) 0.0434(9) 0.035(4) Uani 0.435(9) 1 d PDU A 2
H34' H 0.9161 0.1672 0.0401 0.047 Uiso 0.435(9) 1 calc PR A 2
C35' C 0.7436(16) 0.1508(7) 0.0368(13) 0.039(4) Uani 0.435(9) 1 d PDU A 2
H35' H 0.7511 0.1165 0.0266 0.052 Uiso 0.435(9) 1 calc PR A 2
C36' C 0.6349(15) 0.1717(6) 0.0454(9) 0.038(3) Uani 0.435(9) 1 d PDU A 2
C37' C 0.5319(15) 0.1403(6) 0.0427(9) 0.038(4) Uani 0.435(9) 1 d PDU A 2
H37' H 0.5408 0.1052 0.0378 0.051 Uiso 0.435(9) 1 calc PR A 2
C38' C 0.4250(16) 0.1592(6) 0.0467(11) 0.048(4) Uani 0.435(9) 1 d PDU A 2
H38' H 0.3608 0.1383 0.0410 0.064 Uiso 0.435(9) 1 calc PR A 2
C39' C 0.4109(14) 0.2124(6) 0.0599(11) 0.047(4) Uani 0.435(9) 1 d PDU A 2
C40' C 0.2946(15) 0.2788(6) 0.0867(11) 0.039(4) Uani 0.435(9) 1 d PDU A 2
C41' C 0.1827(15) 0.2993(6) 0.0922(12) 0.040(4) Uani 0.435(9) 1 d PDU A 2
H41' H 0.1169 0.2792 0.0876 0.053 Uiso 0.435(9) 1 calc PR A 2
C42' C 0.1748(13) 0.3509(6) 0.1049(11) 0.036(4) Uani 0.435(9) 1 d PDU A 2
C43' C 0.2719(14) 0.3812(6) 0.1179(11) 0.032(4) Uani 0.435(9) 1 d PDU A 2
C44' C 0.3808(15) 0.3641(6) 0.1083(16) 0.044(5) Uani 0.435(9) 1 d PDU A 2
H44' H 0.4448 0.3858 0.1088 0.059 Uiso 0.435(9) 1 calc PR A 2
C45' C 0.3911(14) 0.3106(6) 0.0971(12) 0.040(4) Uani 0.435(9) 1 d PDU A 2
C46' C 0.5090(13) 0.2438(6) 0.0745(10) 0.037(4) Uani 0.435(9) 1 d PDU A 2
C47' C 0.6233(14) 0.2240(6) 0.0593(10) 0.035(3) Uani 0.435(9) 1 d PDU A 2
C48' C 0.7215(14) 0.2540(6) 0.0674(10) 0.036(3) Uani 0.435(9) 1 d PDU A 2
Cl7' Cl 0.8509(17) 0.0920(5) 0.3594(5) 0.087(6) Uani 0.435(9) 1 d PDU A 2
Cl8' Cl 0.7479(13) 0.0534(4) 0.2419(6) 0.055(3) Uani 0.435(9) 1 d PDU A 2
O4' O 0.6558(14) 0.3355(5) -0.0080(5) 0.040(3) Uani 0.435(9) 1 d PDU A 2
H4' H 0.6557 0.3045 -0.0133 0.061 Uiso 0.435(9) 1 calc PR A 2
N7' N 0.851(2) 0.2705(6) 0.2799(7) 0.050(5) Uani 0.435(9) 1 d PDU A 2
N8' N 0.741(4) 0.2371(6) 0.1793(10) 0.032(6) Uani 0.435(9) 1 d PDU A 2
C49' C 0.7008(19) 0.3458(6) 0.0440(6) 0.038(4) Uani 0.435(9) 1 d PDU A 2
C50' C 0.703(2) 0.3974(6) 0.0578(8) 0.043(4) Uani 0.435(9) 1 d PDU A 2
H50' H 0.6751 0.4221 0.0331 0.057 Uiso 0.435(9) 1 calc PR A 2
C51' C 0.748(2) 0.4107(6) 0.1103(7) 0.052(5) Uani 0.435(9) 1 d PDU A 2
H51' H 0.7622 0.4451 0.1182 0.069 Uiso 0.435(9) 1 calc PR A 2
C52' C 0.7726(19) 0.3745(6) 0.1508(7) 0.037(4) Uani 0.435(9) 1 d PDU A 2
C53' C 0.818(2) 0.3896(7) 0.2047(8) 0.045(5) Uani 0.435(9) 1 d PDU A 2
H53' H 0.8345 0.4241 0.2103 0.060 Uiso 0.435(9) 1 calc PR A 2
C54' C 0.839(3) 0.3572(6) 0.2469(10) 0.052(5) Uani 0.435(9) 1 d PDU A 2
H54' H 0.8597 0.3694 0.2822 0.070 Uiso 0.435(9) 1 calc PR A 2
C55' C 0.830(2) 0.3034(6) 0.2365(7) 0.037(4) Uani 0.435(9) 1 d PDU A 2
C56' C 0.821(5) 0.2210(7) 0.2715(12) 0.041(4) Uani 0.435(9) 1 d PDU A 2
C57' C 0.850(4) 0.1850(7) 0.3133(11) 0.041(5) Uani 0.435(9) 1 d PDU A 2
H57' H 0.8901 0.1951 0.3454 0.055 Uiso 0.435(9) 1 calc PR A 2
C58' C 0.819(2) 0.1346(6) 0.3057(8) 0.041(4) Uani 0.435(9) 1 d PDU A 2
C59' C 0.784(5) 0.1174(6) 0.2522(11) 0.047(6) Uani 0.435(9) 1 d PDU A 2
C60' C 0.749(3) 0.1511(6) 0.2116(9) 0.037(4) Uani 0.435(9) 1 d PDU A 2
H60' H 0.7162 0.1396 0.1781 0.049 Uiso 0.435(9) 1 calc PR A 2
C61' C 0.763(3) 0.2047(6) 0.2226(10) 0.033(5) Uani 0.435(9) 1 d PDU A 2
C62' C 0.770(3) 0.2863(6) 0.1867(7) 0.034(4) Uani 0.435(9) 1 d PDU A 2
C63' C 0.7645(18) 0.3216(5) 0.1383(6) 0.034(4) Uani 0.435(9) 1 d PDU A 2
C64' C 0.7237(16) 0.3076(6) 0.0852(6) 0.028(3) Uani 0.435(9) 1 d PDU A 2
C65 C 0.5000 0.5000 0.2324(8) 0.164(14) Uiso 1 2 d SG . .
H65a H 0.5680 0.4995 0.2084 0.218 Uiso 0.50 1 calc PR . .
H65b H 0.4320 0.5005 0.2084 0.218 Uiso 0.50 1 calc PR . .
C66 C 0.4982(13) 0.45144(16) 0.2682(6) 0.105(5) Uiso 1 1 d G . .
H66a H 0.4341 0.4535 0.2945 0.140 Uiso 1 1 calc R . .
H66b H 0.5693 0.4497 0.2899 0.140 Uiso 1 1 calc R . .
C67 C 0.4862(7) 0.402332(19) 0.2335(4) 0.155(9) Uiso 1 1 d G . .
H67a H 0.4151 0.4042 0.2119 0.206 Uiso 1 1 calc R . .
H67b H 0.5503 0.4004 0.2073 0.206 Uiso 1 1 calc R . .
C68 C 0.4842(12) 0.35339(16) 0.2689(4) 0.151(9) Uiso 1 1 d G . .
H68a H 0.5553 0.3515 0.2906 0.200 Uiso 1 1 calc R . .
H68b H 0.4201 0.3553 0.2951 0.200 Uiso 1 1 calc R . .
C69 C 0.4722(13) 0.30439(4) 0.2342(5) 0.188(12) Uiso 1 1 d G . .
H69a H 0.5363 0.3025 0.2079 0.250 Uiso 1 1 calc R . .
H69b H 0.4012 0.3063 0.2125 0.250 Uiso 1 1 calc R . .
C70 C 0.4703(15) 0.25536(16) 0.2694(7) 0.30(2) Uiso 1 1 d G . .
H70a H 0.5413 0.2534 0.2911 0.402 Uiso 1 1 calc R . .
H70b H 0.4061 0.2572 0.2957 0.402 Uiso 1 1 calc R . .
C71 C 0.458(2) 0.20660(6) 0.2343(10) 0.29(2) Uiso 1 1 d G . .
H71a H 0.4575 0.1773 0.2586 0.439 Uiso 1 1 calc R . .
H71b H 0.5224 0.2041 0.2088 0.439 Uiso 1 1 calc R . .
H71c H 0.3871 0.2079 0.2134 0.439 Uiso 1 1 calc R . .

loop_
_atom_site_aniso_label
_atom_site_aniso_U_11
_atom_site_aniso_U_22
_atom_site_aniso_U_33
_atom_site_aniso_U_23
_atom_site_aniso_U_13
_atom_site_aniso_U_12
Cl1 0.0129(7) 0.0211(8) 0.0572(11) 0.0031(8) 0.0040(8) -0.0098(7)
Cl2 0.0154(7) 0.0113(7) 0.0501(10) 0.0046(7) 0.0073(7) -0.0048(6)
O1 0.0063(17) 0.0163(19) 0.023(2) 0.0002(16) -0.0012(16) 0.0001(15)
N1 0.0023(15) 0.0077(15) 0.0107(16) 0.0009(13) 0.0010(13) 0.0015(13)
N2 0.0071(15) 0.0083(15) 0.0113(16) 0.0012(13) 0.0008(14) -0.0006(13)
C1 0.0074(17) 0.0119(17) 0.0145(18) -0.0005(15) 0.0011(15) 0.0015(14)
C2 0.0135(18) 0.0137(18) 0.0144(18) -0.0008(15) 0.0037(15) -0.0008(15)
C3 0.0117(18) 0.0099(17) 0.0163(18) -0.0015(15) -0.0004(15) -0.0006(14)
C4 0.0128(17) 0.0125(18) 0.0156(18) -0.0019(15) -0.0023(15) -0.0005(15)
C5 0.0174(19) 0.0155(19) 0.023(2) 0.0021(16) -0.0008(16) -0.0017(15)
C6 0.0177(19) 0.0168(19) 0.024(2) 0.0022(16) -0.0010(16) -0.0002(15)
C7 0.0071(17) 0.0085(17) 0.0119(17) -0.0014(14) 0.0014(15) 0.0002(14)
C8 0.0085(17) 0.0107(17) 0.0132(18) -0.0009(15) 0.0018(15) 0.0004(14)
C9 0.0161(18) 0.0158(18) 0.0177(19) -0.0004(15) -0.0010(16) -0.0012(15)
C10 0.0086(17) 0.0129(17) 0.0123(18) -0.0003(15) 0.0024(15) -0.0030(14)
C11 0.0123(17) 0.0121(17) 0.0154(18) -0.0002(15) 0.0009(15) -0.0035(15)
C12 0.0098(17) 0.0139(17) 0.0144(18) 0.0019(15) 0.0035(15) -0.0003(14)
C13 0.0070(16) 0.0082(16) 0.0082(17) 0.0003(14) -0.0017(14) 0.0003(14)
C14 0.0053(16) 0.0069(16) 0.0068(17) -0.0017(14) 0.0012(14) 0.0023(14)
C15 0.0078(17) 0.0093(17) 0.0121(17) -0.0017(14) 0.0011(15) -0.0014(14)
C16 0.0064(16) 0.0078(16) 0.0085(17) 0.0005(14) -0.0012(14) 0.0010(14)
Cl3 0.0634(15) 0.0607(14) 0.0375(11) -0.0120(10) -0.0110(11) -0.0053(12)
Cl4 0.0888(18) 0.0344(11) 0.0509(13) -0.0095(10) -0.0192(13) -0.0109(12)
O2 0.0021(17) 0.0117(18) 0.0231(19) -0.0028(15) -0.0026(15) -0.0002(15)
N3 0.029(2) 0.0317(19) 0.0274(19) 0.0015(15) -0.0028(16) -0.0012(16)
N4 0.0228(19) 0.0231(18) 0.0237(18) -0.0005(15) -0.0040(15) -0.0017(15)
C17 0.0081(17) 0.0116(17) 0.0143(17) -0.0006(14) -0.0012(15) 0.0017(14)
C18 0.0069(17) 0.0114(17) 0.0157(18) 0.0005(14) 0.0003(15) 0.0010(15)
C19 0.0117(18) 0.0148(18) 0.0187(18) -0.0024(15) 0.0028(15) -0.0019(15)
C20 0.0154(19) 0.0160(18) 0.0229(19) 0.0015(15) 0.0017(16) -0.0001(15)
C21 0.0126(18) 0.0163(18) 0.0186(18) 0.0024(15) 0.0020(15) -0.0015(15)
C22 0.018(2) 0.0185(19) 0.0235(19) 0.0039(15) 0.0041(16) 0.0004(16)
C23 0.028(2) 0.027(2) 0.027(2) 0.0028(16) -0.0013(16) -0.0005(16)
C24 0.023(2) 0.026(2) 0.024(2) 0.0018(16) -0.0015(16) -0.0013(16)
C25 0.031(2) 0.031(2) 0.029(2) 0.0005(16) -0.0017(17) 0.0002(17)
C26 0.035(2) 0.038(2) 0.035(2) 0.0001(17) -0.0034(17) 0.0007(17)
C27 0.043(2) 0.042(2) 0.041(2) -0.0011(17) -0.0028(17) -0.0009(17)
C28 0.045(2) 0.040(2) 0.041(2) -0.0008(17) -0.0028(17) -0.0017(18)
C29 0.036(2) 0.032(2) 0.034(2) 0.0016(16) -0.0013(17) -0.0013(17)
C30 0.026(2) 0.028(2) 0.027(2) 0.0002(16) -0.0015(16) -0.0019(16)
C31 0.0147(19) 0.0197(18) 0.0184(18) 0.0015(15) -0.0025(15) 0.0013(15)
C32 0.0084(17) 0.0128(17) 0.0139(17) 0.0019(14) 0.0005(15) -0.0013(15)
Cl5 0.021(3) 0.063(3) 0.102(5) -0.013(3) 0.010(3) 0.005(2)
Cl6 0.043(4) 0.039(3) 0.069(4) -0.016(2) 0.016(4) 0.008(3)
O3 0.036(7) 0.026(6) 0.087(10) 0.023(7) 0.015(8) 0.011(5)
N5 0.026(6) 0.028(5) 0.052(7) 0.006(5) 0.009(7) -0.004(5)
N6 0.025(3) 0.026(3) 0.025(3) 0.0013(18) -0.0003(19) 0.0010(18)
C33 0.033(6) 0.029(5) 0.036(7) 0.018(6) -0.002(6) 0.017(5)
C34 0.023(6) 0.037(6) 0.039(8) -0.008(8) -0.013(8) 0.017(5)
C35 0.022(6) 0.044(7) 0.057(9) -0.002(7) -0.004(7) 0.016(5)
C36 0.020(5) 0.041(6) 0.040(8) -0.012(7) -0.002(6) 0.017(5)
C37 0.030(6) 0.035(7) 0.080(11) -0.009(8) 0.004(8) 0.008(5)
C38 0.014(6) 0.036(6) 0.077(11) 0.016(7) -0.003(7) -0.001(5)
C39 0.037(6) 0.029(5) 0.051(8) 0.023(6) 0.000(7) 0.004(5)
C40 0.019(6) 0.029(5) 0.042(7) 0.008(6) 0.017(8) -0.010(5)
C41 0.018(6) 0.037(6) 0.036(8) 0.007(6) 0.013(7) -0.002(5)
C42 0.026(6) 0.027(5) 0.054(9) 0.006(6) 0.000(8) -0.003(5)
C43 0.035(6) 0.031(6) 0.038(8) -0.006(6) -0.001(9) 0.001(6)
C44 0.029(7) 0.028(5) 0.032(7) -0.012(6) 0.000(9) -0.004(5)
C45 0.022(6) 0.029(5) 0.032(7) 0.004(6) 0.001(7) -0.002(5)
C46 0.030(6) 0.029(6) 0.052(8) 0.003(6) -0.019(8) 0.018(5)
C47 0.033(6) 0.030(5) 0.031(7) 0.004(5) -0.004(6) 0.012(4)
C48 0.031(6) 0.033(5) 0.042(7) 0.005(6) -0.013(8) 0.018(5)
Cl7 0.082(5) 0.063(5) 0.040(3) 0.012(4) 0.003(3) 0.048(4)
Cl8 0.087(7) 0.042(3) 0.039(4) 0.003(3) -0.021(3) 0.018(3)
O4 0.092(11) 0.039(7) 0.043(7) 0.019(5) -0.016(6) -0.004(7)
N7 0.038(3) 0.037(3) 0.037(3) -0.0005(18) 0.0004(19) 0.0016(19)
N8 0.014(8) 0.040(5) 0.033(7) 0.007(5) 0.015(7) -0.005(6)
C49 0.046(10) 0.038(6) 0.032(7) 0.013(5) 0.011(6) 0.008(7)
C50 0.028(7) 0.033(6) 0.059(7) 0.008(6) 0.004(6) 0.013(6)
C51 0.047(9) 0.041(7) 0.047(8) 0.009(5) 0.015(7) -0.006(7)
C52 0.026(8) 0.042(6) 0.047(7) 0.007(5) 0.013(6) 0.006(6)
C53 0.039(9) 0.042(7) 0.052(8) 0.017(6) 0.004(7) -0.014(7)
C54 0.057(11) 0.037(6) 0.027(8) -0.001(5) 0.009(7) -0.006(8)
C55 0.049(11) 0.037(6) 0.040(7) 0.004(5) 0.001(7) 0.005(7)
C56 0.046(9) 0.033(6) 0.035(8) -0.003(6) 0.000(8) 0.013(9)
C57 0.040(9) 0.039(6) 0.032(7) -0.006(6) 0.002(7) 0.016(11)
C58 0.030(8) 0.037(6) 0.028(5) 0.002(5) 0.016(5) 0.016(7)
C59 0.045(12) 0.041(6) 0.044(7) -0.001(6) -0.002(7) 0.006(9)
C60 0.041(4) 0.040(4) 0.042(4) 0.0005(18) -0.0002(19) 0.0008(19)
C61 0.032(10) 0.037(5) 0.025(6) 0.002(4) 0.010(7) -0.011(6)
C62 0.035(4) 0.036(3) 0.037(3) 0.0010(18) 0.0003(19) -0.0008(19)
C63 0.026(9) 0.046(5) 0.038(6) 0.008(5) 0.010(6) 0.001(6)
C64 0.026(9) 0.035(5) 0.047(6) 0.011(5) -0.002(6) 0.012(5)
Cl5' 0.028(4) 0.081(5) 0.079(5) -0.016(4) 0.001(4) 0.019(4)
Cl6' 0.090(8) 0.041(4) 0.069(6) -0.012(4) 0.036(8) 0.003(5)
O3' 0.035(7) 0.045(8) 0.046(9) 0.017(7) -0.005(7) -0.014(6)
N5' 0.044(8) 0.036(7) 0.068(11) 0.016(8) -0.005(11) 0.005(7)
N6' 0.033(7) 0.053(7) 0.036(9) -0.008(7) -0.006(8) 0.000(6)
C33' 0.033(4) 0.032(4) 0.033(4) 0.0003(19) -0.0010(19) 0.0002(19)
C34' 0.035(4) 0.035(4) 0.036(4) 0.0008(19) 0.0005(19) -0.0006(19)
C35' 0.041(7) 0.025(8) 0.051(11) -0.001(9) -0.024(12) 0.004(6)
C36' 0.041(6) 0.036(6) 0.036(9) 0.012(7) -0.004(8) -0.001(5)
C37' 0.039(4) 0.038(4) 0.038(4) 0.0011(19) 0.0006(19) -0.0005(19)
C38' 0.043(7) 0.040(8) 0.060(11) 0.006(9) 0.003(10) -0.006(7)
C39' 0.033(7) 0.046(8) 0.063(12) 0.002(9) -0.012(9) 0.005(6)
C40' 0.036(8) 0.039(7) 0.041(9) 0.005(8) 0.009(11) -0.002(6)
C41' 0.033(8) 0.031(7) 0.056(11) 0.021(8) 0.008(12) -0.009(6)
C42' 0.020(7) 0.039(7) 0.049(11) 0.015(8) 0.007(10) 0.003(6)
C43' 0.025(7) 0.035(7) 0.037(11) 0.009(8) 0.011(10) -0.001(7)
C44' 0.025(8) 0.047(7) 0.061(12) -0.005(9) 0.001(13) -0.004(7)
C45' 0.033(8) 0.043(7) 0.044(10) 0.009(8) 0.012(11) -0.001(6)
C46' 0.035(6) 0.041(7) 0.037(9) 0.008(7) -0.011(9) 0.004(6)
C47' 0.035(4) 0.036(4) 0.035(4) 0.0006(19) -0.0005(19) 0.0001(18)
C48' 0.035(6) 0.033(6) 0.041(9) 0.013(6) 0.004(9) 0.001(5)
Cl7' 0.164(15) 0.066(7) 0.030(4) 0.024(5) 0.026(6) 0.066(8)
Cl8' 0.094(9) 0.027(3) 0.045(6) 0.007(3) -0.013(5) 0.014(4)
O4' 0.055(10) 0.023(7) 0.044(8) 0.005(5) 0.004(7) 0.014(7)
N7' 0.087(13) 0.042(7) 0.021(8) -0.002(6) 0.001(8) 0.001(10)
N8' 0.022(12) 0.032(6) 0.043(10) 0.008(6) 0.004(11) 0.000(7)
C49' 0.032(10) 0.037(6) 0.044(7) 0.011(6) 0.005(8) 0.003(8)
C50' 0.043(4) 0.042(4) 0.043(4) 0.0009(19) 0.0006(19) -0.0006(19)
C51' 0.071(14) 0.041(8) 0.045(9) 0.010(6) 0.002(9) -0.008(10)
C52' 0.030(10) 0.038(6) 0.043(8) 0.012(6) 0.004(8) -0.020(8)
C53' 0.052(13) 0.033(8) 0.051(10) 0.000(7) -0.004(10) 0.007(10)
C54' 0.069(14) 0.039(7) 0.049(11) 0.006(7) -0.016(11) -0.019(10)
C55' 0.052(13) 0.033(6) 0.025(8) -0.005(6) 0.009(7) 0.013(8)
C56' 0.051(11) 0.040(7) 0.032(9) 0.001(6) 0.010(8) 0.001(11)
C57' 0.054(12) 0.036(8) 0.034(9) -0.006(8) 0.004(9) 0.018(14)
C58' 0.041(5) 0.041(4) 0.040(4) 0.0013(19) 0.0000(19) 0.0016(19)
C59' 0.065(16) 0.035(7) 0.040(8) 0.004(7) -0.003(10) 0.000(10)
C60' 0.037(4) 0.036(4) 0.038(4) 0.0006(18) -0.0003(19) 0.0008(19)
C61' 0.030(12) 0.029(6) 0.039(9) 0.004(6) 0.008(9) 0.008(8)
C62' 0.033(9) 0.031(6) 0.037(8) 0.005(6) 0.003(9) -0.008(7)
C63' 0.019(10) 0.044(6) 0.041(7) 0.012(5) 0.003(7) -0.009(8)
C64' 0.008(8) 0.034(5) 0.043(7) 0.010(5) 0.004(7) -0.002(5)

loop_
_atom_type_symbol
_atom_type_description
_atom_type_scat_dispersion_real
_atom_type_scat_dispersion_imag
_atom_type_scat_source
C C 0.0033 0.0016 'International Tables Vol C Tables 4.2.6.8 and 6.1.1.4'
H H 0.0000 0.0000 'International Tables Vol C Tables 4.2.6.8 and 6.1.1.4'
N N 0.0061 0.0033 'International Tables Vol C Tables 4.2.6.8 and 6.1.1.4'
O O 0.0106 0.0060 'International Tables Vol C Tables 4.2.6.8 and 6.1.1.4'
Cl Cl 0.1484 0.1585 'International Tables Vol C Tables 4.2.6.8 and 6.1.1.4'

loop_
_geom_angle_atom_site_label_1
_geom_angle_atom_site_label_2
_geom_angle_atom_site_label_3
_geom_angle
_geom_angle_site_symmetry_1
C7 N1 C8 117.4(4) .
C14 N2 C13 117.1(5) .
O1 C1 C2 120.3(5) .
O1 C1 C16 118.1(5) .
C2 C1 C16 121.4(5) .
C1 C2 C3 119.4(5) .
C4 C3 C2 120.7(5) .
C15 C4 C3 120.0(5) .
C15 C4 C5 121.9(5) .
C3 C4 C5 118.1(5) .
C6 C5 C4 122.2(6) .
C5 C6 C7 118.4(6) .
N1 C7 C14 120.5(5) .
N1 C7 C6 117.7(5) .
C14 C7 C6 121.8(5) .
N1 C8 C13 121.3(5) .
N1 C8 C9 119.2(5) .
C13 C8 C9 119.5(5) .
C10 C9 C8 119.4(5) .
C9 C10 C11 121.5(5) .
C9 C10 Cl1 119.7(5) .
C11 C10 Cl1 118.8(4) .
C12 C11 C10 121.0(5) .
C12 C11 Cl2 117.0(4) .
C10 C11 Cl2 122.0(4) .
C11 C12 C13 118.0(5) .
N2 C13 C8 121.1(5) .
N2 C13 C12 118.4(5) .
C8 C13 C12 120.5(5) .
N2 C14 C7 122.3(5) .
N2 C14 C15 119.7(5) .
C7 C14 C15 118.0(5) .
C4 C15 C16 120.7(5) .
C4 C15 C14 117.2(5) .
C16 C15 C14 122.1(5) .
C15 C16 C1 117.7(5) .
C15 C16 C17 123.6(5) .
C1 C16 C17 118.6(5) .
C24 N3 C25 116.5(7) .
C31 N4 C30 117.0(6) .
C18 C17 C32 117.8(5) .
C18 C17 C16 120.0(5) .
C32 C17 C16 122.1(5) .
O2 C18 C17 119.8(5) .
O2 C18 C19 117.3(5) .
C17 C18 C19 122.7(6) .
C20 C19 C18 120.4(6) .
C19 C20 C21 121.2(6) .
C32 C21 C22 121.4(6) .
C32 C21 C20 117.4(6) .
C22 C21 C20 121.3(6) .
C23 C22 C21 123.8(6) .
C22 C23 C24 117.5(7) .
N3 C24 C31 122.2(7) .
N3 C24 C23 116.8(7) .
C31 C24 C23 120.9(6) .
N3 C25 C30 122.3(7) .
N3 C25 C26 119.0(7) .
C30 C25 C26 118.6(7) .
C27 C26 C25 117.3(8) .
C26 C27 C28 122.4(9) .
C26 C27 Cl3 116.8(7) .
C28 C27 Cl3 120.8(7) .
C29 C28 C27 121.4(8) .
C29 C28 Cl4 120.1(7) .
C27 C28 Cl4 118.5(7) .
C28 C29 C30 118.2(8) .
N4 C30 C25 121.2(7) .
N4 C30 C29 117.0(7) .
C25 C30 C29 121.8(7) .
N4 C31 C24 120.6(6) .
N4 C31 C32 119.2(6) .
C24 C31 C32 120.1(6) .
C21 C32 C17 120.6(5) .
C21 C32 C31 116.2(5) .
C17 C32 C31 123.0(5) .
C39 N5 C40 116.8(11) .
C46 N6 C45 117.4(10) .
C34 C33 O3 116.0(11) .
C34 C33 C48 123.1(12) .
O3 C33 C48 120.9(11) .
C33 C34 C35 118.4(12) .
C34 C35 C36 120.1(12) .
C35 C36 C47 120.8(11) .
C35 C36 C37 120.8(11) .
C47 C36 C37 118.4(10) .
C38 C37 C36 126.1(12) .
C37 C38 C39 117.4(12) .
N5 C39 C38 117.4(11) .
N5 C39 C46 120.8(10) .
C38 C39 C46 121.2(11) .
N5 C40 C41 119.1(11) .
N5 C40 C45 122.3(11) .
C41 C40 C45 118.2(9) .
C42 C41 C40 119.2(11) .
C41 C42 C43 121.0(11) .
C41 C42 Cl5 118.4(9) .
C43 C42 Cl5 120.6(8) .
C44 C43 C42 122.5(10) .
C44 C43 Cl6 118.3(9) .
C42 C43 Cl6 119.2(9) .
C43 C44 C45 116.5(11) .
N6 C45 C40 120.4(10) .
N6 C45 C44 117.6(10) .
C40 C45 C44 121.8(10) .
N6 C46 C39 120.8(11) .
N6 C46 C47 119.5(11) .
C39 C46 C47 119.3(9) .
C48 C47 C36 119.4(10) .
C48 C47 C46 122.9(10) .
C36 C47 C46 117.3(10) .
C47 C48 C33 118.1(11) .
C47 C48 C64 123.3(11) .
C33 C48 C64 118.5(13) .
C56 N7 C55 114.4(11) .
C62 N8 C61 115.8(11) .
C50 C49 O4 118.7(11) .
C50 C49 C64 121.7(12) .
O4 C49 C64 118.5(11) .
C49 C50 C51 118.2(12) .
C52 C51 C50 121.5(12) .
C51 C52 C63 120.1(12) .
C51 C52 C53 120.9(11) .
C63 C52 C53 119.0(11) .
C54 C53 C52 124.0(12) .
C53 C54 C55 118.6(13) .
N7 C55 C54 115.3(12) .
N7 C55 C62 122.5(11) .
C54 C55 C62 119.8(11) .
N7 C56 C57 118.1(11) .
N7 C56 C61 122.4(11) .
C57 C56 C61 119.5(11) .
C58 C57 C56 118.3(11) .
C57 C58 C59 122.4(10) .
C57 C58 Cl7 120.7(10) .
C59 C58 Cl7 116.9(10) .
C60 C59 C58 120.7(11) .
C60 C59 Cl8 118.1(10) .
C58 C59 Cl8 121.0(10) .
C59 C60 C61 117.3(12) .
N8 C61 C56 122.9(11) .
N8 C61 C60 115.4(11) .
C56 C61 C60 121.6(11) .
N8 C62 C55 120.4(11) .
N8 C62 C63 119.5(12) .
C55 C62 C63 117.6(11) .
C64 C63 C52 119.0(11) .
C64 C63 C62 122.5(10) .
C52 C63 C62 118.0(11) .
C63 C64 C49 119.3(11) .
C63 C64 C48 122.4(11) .
C49 C64 C48 118.3(12) .
C40' N5' C39' 114.8(14) .
C46' N6' C45' 115.0(13) .
C34' C33' O3' 118.1(14) .
C34' C33' C48' 120.0(14) .
O3' C33' C48' 121.1(13) .
C33' C34' C35' 120.4(14) .
C36' C35' C34' 119.6(14) .
C35' C36' C47' 120.2(13) .
C35' C36' C37' 121.0(13) .
C47' C36' C37' 118.7(13) .
C38' C37' C36' 123.4(14) .
C37' C38' C39' 118.6(15) .
N5' C39' C38' 117.4(14) .
N5' C39' C46' 119.8(13) .
C38' C39' C46' 121.1(13) .
N5' C40' C41' 116.7(13) .
N5' C40' C45' 124.4(13) .
C41' C40' C45' 118.9(12) .
C42' C41' C40' 117.0(13) .
C41' C42' C43' 122.9(12) .
C41' C42' Cl5' 118.7(11) .
C43' C42' Cl5' 118.1(11) .
C44' C43' C42' 121.0(12) .
C44' C43' Cl6' 115.5(11) .
C42' C43' Cl6' 122.2(11) .
C43' C44' C45' 115.7(13) .
N6' C45' C40' 120.5(12) .
N6' C45' C44' 115.4(13) .
C40' C45' C44' 122.9(13) .
N6' C46' C39' 123.3(13) .
N6' C46' C47' 117.6(13) .
C39' C46' C47' 116.5(12) .
C48' C47' C36' 120.0(12) .
C48' C47' C46' 120.1(12) .
C36' C47' C46' 119.1(12) .
C47' C48' C33' 119.0(13) .
C47' C48' C64' 126.3(14) .
C33' C48' C64' 114.5(15) .
C56' N7' C55' 116.3(13) .
C62' N8' C61' 116.8(13) .
O4' C49' C50' 114.3(13) .
O4' C49' C64' 123.8(13) .
C50' C49' C64' 120.9(13) .
C49' C50' C51' 117.4(14) .
C52' C51' C50' 122.0(15) .
C51' C52' C63' 120.5(13) .
C51' C52' C53' 120.6(13) .
C63' C52' C53' 118.6(12) .
C54' C53' C52' 124.3(14) .
C53' C54' C55' 118.5(15) .
N7' C55' C54' 118.2(13) .
N7' C55' C62' 121.0(12) .
C54' C55' C62' 118.8(13) .
N7' C56' C57' 118.2(14) .
N7' C56' C61' 122.1(13) .
C57' C56' C61' 119.7(12) .
C58' C57' C56' 118.8(14) .
C57' C58' C59' 119.8(13) .
C57' C58' Cl7' 117.5(12) .
C59' C58' Cl7' 121.6(12) .
C60' C59' C58' 121.3(14) .
C60' C59' Cl8' 116.3(13) .
C58' C59' Cl8' 120.1(12) .
C59' C60' C61' 117.5(13) .
N8' C61' C56' 121.9(13) .
N8' C61' C60' 116.6(13) .
C56' C61' C60' 120.1(13) .
N8' C62' C55' 121.6(12) .
N8' C62' C63' 119.0(13) .
C55' C62' C63' 118.1(12) .
C64' C63' C52' 117.8(12) .
C64' C63' C62' 123.9(12) .
C52' C63' C62' 116.2(12) .
C63' C64' C49' 120.2(13) .
C63' C64' C48' 121.2(15) .
C49' C64' C48' 117.8(15) .
C66 C65 C66 112.08(17) 4_665
C65 C66 C67 113.2 .
C68 C67 C66 113.7 .
C69 C68 C67 113.7 .
C68 C69 C70 113.8 .
C71 C70 C69 113.3 .

loop_
_geom_bond_atom_site_label_1
_geom_bond_atom_site_label_2
_geom_bond_distance
_geom_bond_site_symmetry_2
Cl1 C10 1.706(6) .
Cl2 C11 1.730(6) .
O1 C1 1.378(7) .
N1 C7 1.361(7) .
N1 C8 1.360(7) .
N2 C14 1.328(7) .
N2 C13 1.378(7) .
C1 C2 1.378(8) .
C1 C16 1.429(7) .
C2 C3 1.396(8) .
C3 C4 1.394(8) .
C4 C15 1.393(7) .
C4 C5 1.440(8) .
C5 C6 1.345(9) .
C6 C7 1.439(8) .
C7 C14 1.429(7) .
C8 C13 1.414(7) .
C8 C9 1.419(8) .
C9 C10 1.365(8) .
C10 C11 1.406(8) .
C11 C12 1.392(8) .
C12 C13 1.426(7) .
C14 C15 1.485(7) .
C15 C16 1.408(7) .
C16 C17 1.493(8) .
Cl3 C27 1.770(10) .
Cl4 C28 1.746(9) .
O2 C18 1.374(7) .
N3 C24 1.312(10) .
N3 C25 1.343(10) .
N4 C31 1.317(9) .
N4 C30 1.362(10) .
C17 C18 1.381(9) .
C17 C32 1.430(8) .
C18 C19 1.394(9) .
C19 C20 1.343(9) .
C20 C21 1.452(9) .
C21 C32 1.422(8) .
C21 C22 1.446(9) .
C22 C23 1.347(10) .
C23 C24 1.466(10) .
C24 C31 1.446(10) .
C25 C30 1.395(11) .
C25 C26 1.447(11) .
C26 C27 1.369(13) .
C27 C28 1.405(13) .
C28 C29 1.340(12) .
C29 C30 1.423(11) .
C31 C32 1.476(9) .
Cl5 C42 1.718(12) .
Cl6 C43 1.731(11) .
O3 C33 1.380(13) .
N5 C39 1.353(13) .
N5 C40 1.356(12) .
N6 C46 1.344(12) .
N6 C45 1.371(12) .
C33 C34 1.381(13) .
C33 C48 1.416(13) .
C34 C35 1.395(14) .
C35 C36 1.399(13) .
C36 C47 1.420(12) .
C36 C37 1.427(14) .
C37 C38 1.338(14) .
C38 C39 1.423(13) .
C39 C46 1.435(14) .
C40 C41 1.400(13) .
C40 C45 1.414(13) .
C41 C42 1.375(13) .
C42 C43 1.406(13) .
C43 C44 1.344(13) .
C44 C45 1.434(12) .
C46 C47 1.482(13) .
C47 C48 1.388(14) .
C48 C64 1.51(2) .
Cl7 C58 1.734(11) .
Cl8 C59 1.750(12) .
O4 C49 1.384(14) .
N7 C56 1.352(12) .
N7 C55 1.365(13) .
N8 C62 1.343(12) .
N8 C61 1.362(12) .
C49 C50 1.380(13) .
C49 C64 1.429(13) .
C50 C51 1.412(15) .
C51 C52 1.390(14) .
C52 C63 1.423(13) .
C52 C53 1.439(14) .
C53 C54 1.334(15) .
C54 C55 1.433(13) .
C55 C62 1.445(14) .
C56 C57 1.409(13) .
C56 C61 1.410(13) .
C57 C58 1.365(14) .
C58 C59 1.421(13) .
C59 C60 1.370(13) .
C60 C61 1.426(12) .
C62 C63 1.476(13) .
C63 C64 1.401(14) .
Cl5' C42' 1.707(13) .
Cl6' C43' 1.740(12) .
O3' C33' 1.380(15) .
N5' C40' 1.350(13) .
N5' C39' 1.360(15) .
N6' C46' 1.336(13) .
N6' C45' 1.361(14) .
C33' C34' 1.377(15) .
C33' C48' 1.415(14) .
C34' C35' 1.408(15) .
C35' C36' 1.382(15) .
C36' C47' 1.412(13) .
C36' C37' 1.444(15) .
C37' C38' 1.331(16) .
C38' C39' 1.432(14) .
C39' C46' 1.441(14) .
C40' C41' 1.404(15) .
C40' C45' 1.412(14) .
C41' C42' 1.382(14) .
C42' C43' 1.406(14) .
C43' C44' 1.354(14) .
C44' C45' 1.426(14) .
C46' C47' 1.462(14) .
C47' C48' 1.390(15) .
C48' C64' 1.46(2) .
Cl7' C58' 1.733(13) .
Cl8' C59' 1.740(13) .
O4' C49' 1.370(14) .
N7' C56' 1.350(13) .
N7' C55' 1.366(14) .
N8' C62' 1.340(13) .
N8' C61' 1.359(13) .
C49' C50' 1.385(15) .
C49' C64' 1.425(14) .
C50' C51' 1.401(16) .
C51' C52' 1.380(14) .
C52' C63' 1.416(14) .
C52' C53' 1.443(15) .
C53' C54' 1.336(16) .
C54' C55' 1.431(14) .
C55' C62' 1.444(14) .
C56' C57' 1.411(14) .
C56' C61' 1.412(14) .
C57' C58' 1.375(15) .
C58' C59' 1.411(14) .
C59' C60' 1.372(14) .
C60' C61' 1.432(13) .
C62' C63' 1.475(14) .
C63' C64' 1.398(15) .
C65 C66 1.528(7) 4_665
C65 C66 1.5283 .
C66 C67 1.5316 .
C67 C68 1.5305 .
C68 C69 1.5292 .
C69 C70 1.5307 .
C70 C71 1.5301 .
